data_1505901
loop_
_publ_author_name
'Wang, Yan-Guang'
'Cui, Sun-Liang'
'Lin, Xu-Feng'

_publ_section_title
;
 A highly selective cascade approach to diverse aromatic ring systems from
 simple aromatic aldehydes and propiolates.
;
_journal_issue 6
_journal_name_full 'Organic letters'
_journal_page_first 1241
_journal_page_last 1244
_journal_paper_doi 10.1021/ol060143b
_journal_volume 8
_journal_year 2006
_chemical_formula_moiety 'C31 H34 O8 '
_chemical_formula_sum 'C31 H34 O8'
_chemical_formula_weight 534.60
_space_group_IT_number 14
_symmetry_cell_setting monoclinic
_symmetry_Int_Tables_number 14
_symmetry_space_group_name_Hall '-P 2ybc'
_symmetry_space_group_name_H-M 'P 1 21/c 1'
_cell_angle_alpha 90.0000
_cell_angle_beta 98.886(11)
_cell_angle_gamma 90.0000
_cell_formula_units_Z 4
_cell_length_a 11.573(3)
_cell_length_b 14.732(4)
_cell_length_c 17.032(5)
_cell_measurement_reflns_used 19072
_cell_measurement_temperature 297.1
_cell_measurement_theta_max 27.5
_cell_measurement_theta_min 3.0
_cell_volume 2869.0(14)
_computing_cell_refinement PROCESS-AUTO
_computing_data_collection PROCESS-AUTO
_computing_data_reduction CrystalStructure
_computing_publication_material 'CrystalStructure 3.7.0'
_computing_structure_refinement CRYSTALS
_computing_structure_solution SIR97
_diffrn_detector_area_resol_mean 10.00
_diffrn_measured_fraction_theta_full 0.994
_diffrn_measured_fraction_theta_max 0.995
_diffrn_measurement_device_type 'Rigaku RAXIS-RAPID'
_diffrn_measurement_method \w
_diffrn_radiation_type 'Mo K\a'
_diffrn_radiation_wavelength 0.71075
_diffrn_reflns_av_R_equivalents 0.038
_diffrn_reflns_limit_h_max 15
_diffrn_reflns_limit_h_min -14
_diffrn_reflns_limit_k_max 19
_diffrn_reflns_limit_k_min -19
_diffrn_reflns_limit_l_max 22
_diffrn_reflns_limit_l_min -22
_diffrn_reflns_number 27430
_diffrn_reflns_theta_full 27.50
_diffrn_reflns_theta_max 27.48
_exptl_absorpt_coefficient_mu 0.089
_exptl_absorpt_correction_type none
_exptl_crystal_colour colorless
_exptl_crystal_density_diffrn 1.238
_exptl_crystal_density_method 'not measured'
_exptl_crystal_description block
_exptl_crystal_F_000 1136.00
_exptl_crystal_size_max 0.24
_exptl_crystal_size_mid 0.19
_exptl_crystal_size_min 0.18
_refine_diff_density_max 0.33
_refine_diff_density_min -0.27
_refine_ls_extinction_coef 489(52)
_refine_ls_extinction_method 'Larson (1970) Crystallographic Computing eq. 22'
_refine_ls_goodness_of_fit_ref 1.028
_refine_ls_hydrogen_treatment refall
_refine_ls_number_parameters 387
_refine_ls_number_reflns 6553
_refine_ls_R_factor_gt 0.0475
_refine_ls_shift/su_max 0.0000
_refine_ls_structure_factor_coef Fsqd
_refine_ls_weighting_details 'w = 1/[0.0005Fo^2^ + 1.0000\s(Fo^2^)]/(4Fo^2^)'
_refine_ls_weighting_scheme calc
_refine_ls_wR_factor_ref 0.1218
_reflns_number_gt 3221
_reflns_number_total 6553
_reflns_threshold_expression F^2^>2.0\s(F^2^)
_cod_data_source_file ol060143bsi20060117_080142.cif
_cod_data_source_block '_CSL-05-II-1'
_cod_original_cell_volume 2869.0(13)
_cod_original_formula_sum 'C31 H34 O8 '
_cod_database_code 1505901

loop_
_symmetry_equiv_pos_site_id
_symmetry_equiv_pos_as_xyz
1 +X,+Y,+Z
2 -X,1/2+Y,1/2-Z
3 -X,-Y,-Z
4 +X,1/2-Y,1/2+Z

loop_
_atom_site_label
_atom_site_type_symbol
_atom_site_fract_x
_atom_site_fract_y
_atom_site_fract_z
_atom_site_U_iso_or_equiv
_atom_site_adp_type
_atom_site_occupancy
_atom_site_symmetry_multiplicity
_atom_site_calc_flag
_atom_site_refinement_flags
O1 O 0.54443(10) 0.59726(9) 0.28273(8) 0.0641(4) Uani 1.00 1 d .
O2 O 0.79376(11) 0.69971(9) 0.34600(9) 0.0678(4) Uani 1.00 1 d .
O3 O 0.84730(10) 0.55979(8) 0.38743(8) 0.0588(3) Uani 1.00 1 d .
O4 O 0.36280(11) 0.59220(9) 0.50991(9) 0.0690(4) Uani 1.00 1 d .
O5 O 0.05525(12) 0.73251(12) 0.51564(11) 0.0995(6) Uani 1.00 1 d .
O6 O 0.10163(12) 0.83030(10) 0.42520(10) 0.0825(5) Uani 1.00 1 d .
O7 O 0.31395(10) 0.71436(9) 0.27779(9) 0.0703(4) Uani 1.00 1 d .
O8 O 0.17494(12) 0.60816(11) 0.26105(11) 0.0928(5) Uani 1.00 1 d .
C1 C 0.55693(13) 0.64148(12) 0.35776(11) 0.0513(5) Uani 1.00 1 d .
C2 C 0.66527(12) 0.61012(12) 0.41280(11) 0.0488(5) Uani 1.00 1 d .
C3 C 0.66530(13) 0.65253(11) 0.49429(11) 0.0492(5) Uani 1.00 1 d .
C4 C 0.76527(16) 0.68337(12) 0.54146(11) 0.0560(5) Uani 1.00 1 d .
C5 C 0.76273(17) 0.71892(12) 0.61716(12) 0.0629(6) Uani 1.00 1 d .
C6 C 0.65662(19) 0.72226(13) 0.64464(12) 0.0694(7) Uani 1.00 1 d .
C7 C 0.55638(18) 0.69177(12) 0.59848(12) 0.0648(6) Uani 1.00 1 d .
C8 C 0.55733(14) 0.65674(11) 0.52301(12) 0.0524(5) Uani 1.00 1 d .
C9 C 0.45407(14) 0.62354(12) 0.47136(12) 0.0560(5) Uani 1.00 1 d .
C10 C 0.45042(13) 0.61529(12) 0.39376(12) 0.0553(5) Uani 1.00 1 d .
C11 C 0.36505(14) 0.56997(12) 0.33046(12) 0.0612(6) Uani 1.00 1 d .
C12 C 0.45144(16) 0.53121(12) 0.27746(12) 0.0645(6) Uani 1.00 1 d .
C13 C 0.77474(13) 0.63084(12) 0.37799(11) 0.0492(5) Uani 1.00 1 d .
C14 C 0.95655(14) 0.56824(13) 0.35521(13) 0.0713(7) Uani 1.00 1 d .
C15 C 1.02757(19) 0.48734(17) 0.38202(18) 0.1008(9) Uani 1.00 1 d .
C16 C 0.8727(2) 0.75436(19) 0.66644(13) 0.0915(8) Uani 1.00 1 d .
C17 C 0.26325(14) 0.64156(13) 0.50597(12) 0.0606(6) Uani 1.00 1 d .
C18 C 0.23638(14) 0.71780(12) 0.46805(12) 0.0589(5) Uani 1.00 1 d .
C19 C 0.12240(17) 0.75943(14) 0.47370(13) 0.0678(6) Uani 1.00 1 d .
C20 C -0.0100(2) 0.8764(2) 0.4247(2) 0.1105(10) Uani 1.00 1 d .
C21 C -0.0246(2) 0.9430(2) 0.3615(2) 0.1524(15) Uani 1.00 1 d .
C22 C 0.27365(16) 0.63118(13) 0.28606(12) 0.0637(6) Uani 1.00 1 d .
C23 C 0.2324(2) 0.77892(17) 0.23557(17) 0.0923(8) Uani 1.00 1 d .
C24 C 0.2890(2) 0.86893(18) 0.2427(2) 0.1202(11) Uani 1.00 1 d .
C25 C 0.40754(16) 0.51347(12) 0.19112(12) 0.0606(6) Uani 1.00 1 d .
C26 C 0.4067(2) 0.58001(13) 0.13543(14) 0.0792(7) Uani 1.00 1 d .
C27 C 0.3708(2) 0.56271(17) 0.05590(16) 0.0879(8) Uani 1.00 1 d .
C28 C 0.33450(19) 0.47700(17) 0.02932(14) 0.0777(7) Uani 1.00 1 d .
C29 C 0.2982(2) 0.4574(2) -0.05682(18) 0.1215(12) Uani 1.00 1 d .
C30 C 0.3334(2) 0.41182(17) 0.08643(18) 0.0920(9) Uani 1.00 1 d .
C31 C 0.3697(2) 0.42927(14) 0.16536(16) 0.0829(8) Uani 1.00 1 d .
H1 H 0.5593 0.7074 0.3507 0.062 Uiso 1.00 1 c R
H2 H 0.6601 0.5441 0.4186 0.059 Uiso 1.00 1 c R
H4 H 0.8402 0.6799 0.5215 0.067 Uiso 1.00 1 c R
H6 H 0.6530 0.7471 0.6976 0.085 Uiso 1.00 1 c R
H7 H 0.4822 0.6947 0.6194 0.081 Uiso 1.00 1 c R
H12 H 0.4846 0.4746 0.3015 0.078 Uiso 1.00 1 c R
H141 H 0.9407 0.5704 0.2982 0.088 Uiso 1.00 1 c R
H142 H 0.9971 0.6224 0.3749 0.088 Uiso 1.00 1 c R
H26 H 0.4323 0.6413 0.1523 0.095 Uiso 1.00 1 c R
H27 H 0.3710 0.6118 0.0171 0.105 Uiso 1.00 1 c R
H30 H 0.3063 0.3507 0.0700 0.108 Uiso 1.00 1 c R
H31 H 0.3684 0.3803 0.2042 0.098 Uiso 1.00 1 c R
H11 H 0.3271 0.5196 0.3541 0.074 Uiso 1.00 1 c R
H17 H 0.2035 0.6169 0.5351 0.074 Uiso 1.00 1 c R
H18 H 0.2907 0.7466 0.4368 0.072 Uiso 1.00 1 c R
H201 H -0.0737 0.8330 0.4160 0.133 Uiso 1.00 1 c R
H202 H -0.0099 0.9065 0.4754 0.133 Uiso 1.00 1 c R
H231 H 0.2141 0.7619 0.1800 0.109 Uiso 1.00 1 c R
H232 H 0.1611 0.7801 0.2589 0.109 Uiso 1.00 1 c R
H151 H 1.0753 0.4998 0.4321 0.125 Uiso 1.00 1 c R
H152 H 1.0768 0.4727 0.3433 0.124 Uiso 1.00 1 c R
H153 H 0.9769 0.4370 0.3878 0.125 Uiso 1.00 1 c R
H161 H 0.9138 0.7047 0.6947 0.110 Uiso 1.00 1 c R
H162 H 0.9215 0.7820 0.6324 0.110 Uiso 1.00 1 c R
H163 H 0.8532 0.7985 0.7037 0.110 Uiso 1.00 1 c R
H211 H 0.0076 1.0000 0.3816 0.181 Uiso 1.00 1 c R
H212 H -0.1063 0.9505 0.3416 0.181 Uiso 1.00 1 c R
H213 H 0.0154 0.9228 0.3194 0.181 Uiso 1.00 1 c R
H291 H 0.2158 0.4682 -0.0709 0.143 Uiso 1.00 1 c R
H292 H 0.3150 0.3952 -0.0674 0.142 Uiso 1.00 1 c R
H293 H 0.3403 0.4964 -0.0876 0.143 Uiso 1.00 1 c R
H242 H 0.2709 0.8989 0.2894 0.144 Uiso 1.00 1 c R
H241 H 0.2604 0.9046 0.1967 0.144 Uiso 1.00 1 c R
H243 H 0.3722 0.8620 0.2468 0.144 Uiso 1.00 1 c R

loop_
_atom_site_aniso_label
_atom_site_aniso_U_11
_atom_site_aniso_U_22
_atom_site_aniso_U_33
_atom_site_aniso_U_12
_atom_site_aniso_U_13
_atom_site_aniso_U_23
O1 0.0516(6) 0.0837(9) 0.0585(9) -0.0117(6) 0.0128(5) -0.0041(7)
O2 0.0671(8) 0.0651(8) 0.0772(10) 0.0042(6) 0.0299(7) 0.0176(7)
O3 0.0477(6) 0.0599(7) 0.0729(9) 0.0084(5) 0.0221(6) 0.0047(6)
O4 0.0576(7) 0.0678(8) 0.0893(10) 0.0078(6) 0.0355(7) 0.0232(7)
O5 0.0707(9) 0.1182(13) 0.1197(14) 0.0218(9) 0.0466(9) 0.0226(11)
O6 0.0668(8) 0.0768(9) 0.1063(13) 0.0166(7) 0.0207(8) 0.0101(9)
O7 0.0538(7) 0.0698(9) 0.0849(11) 0.0001(6) 0.0034(6) 0.0153(7)
O8 0.0520(8) 0.1041(12) 0.1176(14) -0.0130(7) -0.0018(8) 0.0101(10)
C1 0.0474(9) 0.0570(10) 0.0513(12) 0.0022(7) 0.0139(8) 0.0026(9)
C2 0.0462(8) 0.0496(9) 0.0530(11) 0.0056(7) 0.0147(8) 0.0070(8)
C3 0.0527(9) 0.0492(9) 0.0486(11) 0.0101(7) 0.0169(8) 0.0087(8)
C4 0.0542(10) 0.0646(11) 0.0503(12) 0.0100(8) 0.0109(8) 0.0047(9)
C5 0.0696(12) 0.0705(12) 0.0496(12) 0.0120(9) 0.0126(10) 0.0033(10)
C6 0.0851(14) 0.0764(13) 0.0512(13) 0.0109(11) 0.0242(11) 0.0015(10)
C7 0.0694(12) 0.0675(12) 0.0648(14) 0.0118(10) 0.0334(11) 0.0098(10)
C8 0.0543(10) 0.0506(10) 0.0559(12) 0.0080(8) 0.0196(9) 0.0114(9)
C9 0.0531(10) 0.0536(10) 0.0674(14) 0.0106(8) 0.0286(9) 0.0155(9)
C10 0.0445(9) 0.0551(10) 0.0682(14) 0.0045(8) 0.0145(9) 0.0083(9)
C11 0.0507(10) 0.0602(11) 0.0750(15) -0.0048(8) 0.0168(9) 0.0046(10)
C12 0.0598(11) 0.0610(11) 0.0735(15) 0.0008(9) 0.0127(10) 0.0056(10)
C13 0.0488(9) 0.0555(10) 0.0444(11) 0.0006(8) 0.0113(7) -0.0013(9)
C14 0.0493(10) 0.0829(14) 0.0878(17) 0.0068(9) 0.0295(10) 0.0032(12)
C15 0.0613(12) 0.1084(19) 0.141(2) 0.0275(13) 0.0423(14) 0.0259(17)
C16 0.0868(15) 0.124(2) 0.0614(15) 0.0100(14) 0.0062(12) -0.0173(14)
C17 0.0498(10) 0.0704(12) 0.0656(14) -0.0020(9) 0.0217(9) -0.0026(10)
C18 0.0536(10) 0.0627(11) 0.0644(13) 0.0008(8) 0.0210(9) 0.0007(10)
C19 0.0562(11) 0.0723(13) 0.0778(16) 0.0008(10) 0.0197(11) -0.0028(12)
C20 0.0742(15) 0.1004(19) 0.158(2) 0.0337(14) 0.0213(16) 0.020(2)
C21 0.102(2) 0.139(2) 0.211(4) 0.038(2) 0.005(2) 0.049(3)
C22 0.0485(10) 0.0735(13) 0.0715(14) -0.0028(9) 0.0168(9) 0.0040(11)
C23 0.0802(15) 0.0924(17) 0.099(2) 0.0111(13) -0.0013(13) 0.0293(15)
C24 0.134(2) 0.0844(19) 0.140(2) 0.0209(17) 0.014(2) 0.0335(18)
C25 0.0558(10) 0.0552(11) 0.0698(15) -0.0007(8) 0.0065(9) 0.0010(10)
C26 0.1049(17) 0.0548(12) 0.0752(17) -0.0113(11) 0.0054(13) -0.0041(12)
C27 0.1112(18) 0.0717(15) 0.0778(18) -0.0009(13) 0.0050(14) 0.0110(13)
C28 0.0717(13) 0.0778(15) 0.0786(17) 0.0068(11) -0.0045(11) -0.0141(14)
C29 0.122(2) 0.132(2) 0.100(2) 0.0155(18) -0.0139(18) -0.0295(19)
C30 0.1040(18) 0.0632(15) 0.101(2) -0.0098(12) -0.0071(15) -0.0134(15)
C31 0.0949(16) 0.0573(13) 0.092(2) -0.0071(11) 0.0006(14) 0.0054(13)

loop_
_atom_type_symbol
_atom_type_description
_atom_type_scat_dispersion_real
_atom_type_scat_dispersion_imag
_atom_type_scat_source
C C 0.003 0.002
;
International Tables for Crystallography
(1992, Vol. C, Tables 4.2.6.8 and 6.1.1.4)
;
H H 0.000 0.000
;
International Tables for Crystallography
(1992, Vol. C, Table 6.1.1.4)
;
O O 0.011 0.006
;
International Tables for Crystallography
(1992, Vol. C, Tables 4.2.6.8 and 6.1.1.4)
;

loop_
_geom_angle_atom_site_label_1
_geom_angle_atom_site_label_2
_geom_angle_atom_site_label_3
_geom_angle
C1 O1 C12 109.64(14)
C13 O3 C14 116.93(14)
C9 O4 C17 119.69(14)
C19 O6 C20 116.40(19)
C22 O7 C23 116.50(14)
O1 C1 C2 112.06(14)
O1 C1 C10 105.78(13)
C2 C1 C10 108.67(14)
C1 C2 C3 108.80(13)
C1 C2 C13 111.05(15)
C3 C2 C13 113.13(13)
C2 C3 C4 123.25(15)
C2 C3 C8 117.28(14)
C4 C3 C8 119.43(17)
C3 C4 C5 121.73(18)
C4 C5 C6 118.23(17)
C4 C5 C16 120.54(18)
C6 C5 C16 121.22(19)
C5 C6 C7 120.8(2)
C6 C7 C8 121.7(2)
C3 C8 C7 118.14(16)
C3 C8 C9 117.65(17)
C7 C8 C9 124.21(17)
O4 C9 C8 115.76(17)
O4 C9 C10 121.80(15)
C8 C9 C10 122.15(17)
C1 C10 C9 118.74(15)
C1 C10 C11 108.06(16)
C9 C10 C11 132.44(17)
C10 C11 C12 99.74(14)
C10 C11 C22 115.38(16)
C12 C11 C22 113.20(17)
O1 C12 C11 104.86(14)
O1 C12 C25 108.32(16)
C11 C12 C25 118.77(15)
O2 C13 O3 124.52(16)
O2 C13 C2 125.35(16)
O3 C13 C2 110.13(15)
O3 C14 C15 106.71(17)
O4 C17 C18 128.33(18)
C17 C18 C19 118.20(18)
O5 C19 O6 123.85(19)
O5 C19 C18 124.8(2)
O6 C19 C18 111.37(18)
O6 C20 C21 108.8(2)
O7 C22 O8 123.53(18)
O7 C22 C11 112.10(14)
O8 C22 C11 124.37(18)
O7 C23 C24 107.58(18)
C12 C25 C26 121.39(17)
C12 C25 C31 121.05(19)
C26 C25 C31 117.5(2)
C25 C26 C27 121.3(2)
C26 C27 C28 121.4(2)
C27 C28 C29 121.6(2)
C27 C28 C30 116.3(2)
C29 C28 C30 122.1(2)
C28 C30 C31 122.1(2)
C25 C31 C30 121.4(2)
O1 C1 H1 110.16
C2 C1 H1 110.01
C10 C1 H1 110.06
C1 C2 H2 107.85
C3 C2 H2 107.88
C13 C2 H2 107.94
C3 C4 H4 119.2
C5 C4 H4 119.05
C5 C6 H6 119.5
C7 C6 H6 119.8
C6 C7 H7 119.2
C8 C7 H7 119.1
C10 C11 H11 109.2
C12 C11 H11 109.3
C22 C11 H11 109.60)
O1 C12 H12 107.92)
C11 C12 H12 108.4
C25 C12 H12 108.1
O3 C14 H141 109.96)
O3 C14 H142 110.2
C15 C14 H141 110.4
C15 C14 H142 110.1
H141 C14 H142 109.5
C14 C15 H151 109.6
C14 C15 H152 109.2
C14 C15 H153 109.6
H151 C15 H152 109.5
H151 C15 H153 109.5
H152 C15 H153 109.5
C5 C16 H161 109.0
C5 C16 H162 109.6
C5 C16 H163 109.8
H161 C16 H162 109.5
H161 C16 H163 109.5
H162 C16 H163 109.5
O4 C17 H17 115.9
C18 C17 H17 115.8
C17 C18 H18 121.1
C19 C18 H18 120.7
O6 C20 H201 110.2
O6 C20 H202 109.1
C21 C20 H201 109.6
C21 C20 H202 109.6
H201 C20 H202 109.5
C20 C21 H211 109.4
C20 C21 H212 109.7
C20 C21 H213 109.3
H211 C21 H212 109.5
H211 C21 H213 109.5
H212 C21 H213 109.5
O7 C23 H231 110.0
O7 C23 H232 109.8
C24 C23 H231 109.9
C24 C23 H232 110.1
H231 C23 H232 109.5
C23 C24 H242 109.3
C23 C24 H241 109.4
C23 C24 H243 109.7
H242 C24 H241 109.5
H242 C24 H243 109.5
H241 C24 H243 109.5
C25 C26 H26 119.3
C27 C26 H26 119.4
C26 C27 H27 119.6
C28 C27 H27 119.0
C28 C29 H291 109.4
C28 C29 H292 109.6
C28 C29 H293 109.4
H291 C29 H292 109.5
H291 C29 H293 109.5
H292 C29 H293 109.5
C28 C30 H30 118.7
C31 C30 H30 119.3
C25 C31 H31 119.3
C30 C31 H31 119.3

loop_
_geom_bond_atom_site_label_1
_geom_bond_atom_site_label_2
_geom_bond_distance
O1 C1 1.422(2)
O1 C12 1.443(2)
O2 C13 1.188(2)
O3 C13 1.336(2)
O3 C14 1.459(2)
O4 C9 1.405(2)
O4 C17 1.355(2)
O5 C19 1.201(2)
O6 C19 1.330(2)
O6 C20 1.459(2)
O7 C22 1.326(2)
O7 C23 1.450(2)
O8 C22 1.205(2)
C1 C2 1.517(2)
C1 C10 1.509(2)
C2 C3 1.522(2)
C2 C13 1.511(2)
C3 C4 1.380(2)
C3 C8 1.412(2)
C4 C5 1.396(2)
C5 C6 1.381(3)
C5 C16 1.506(2)
C6 C7 1.373(2)
C7 C8 1.387(2)
C8 C9 1.455(2)
C9 C10 1.321(2)
C10 C11 1.502(2)
C11 C12 1.555(2)
C11 C22 1.502(2)
C12 C25 1.503(2)
C14 C15 1.479(3)
C17 C18 1.309(2)
C18 C19 1.471(2)
C20 C21 1.447(4)
C23 C24 1.476(3)
C25 C26 1.363(3)
C25 C31 1.365(2)
C26 C27 1.378(3)
C27 C28 1.384(3)
C28 C29 1.491(3)
C28 C30 1.368(3)
C30 C31 1.369(3)
C1 H1 0.980
C2 H2 0.980
C4 H4 0.980
C6 H6 0.980
C7 H7 0.980
C11 H11 0.980
C12 H12 0.980
C14 H141 0.960
C14 H142 0.960
C15 H151 0.960
C15 H152 0.960
C15 H153 0.960
C16 H161 0.960
C16 H162 0.960
C16 H163 0.960
C17 H17 0.980
C18 H18 0.980
C20 H201 0.970
C20 H202 0.970
C21 H211 0.960
C21 H212 0.960
C21 H213 0.960
C23 H231 0.970
C23 H232 0.970
C24 H242 0.960
C24 H241 0.960
C24 H243 0.960
C26 H26 0.980
C27 H27 0.980
C29 H291 0.960
C29 H292 0.960
C29 H293 0.960
C30 H30 0.980
C31 H31 0.980

loop_
_geom_contact_atom_site_label_1
_geom_contact_atom_site_label_2
_geom_contact_distance
_geom_contact_site_symmetry_2
O2 C16 3.393(2) 56404
O2 C20 3.577(2) 65501
O4 C2 3.295(2) 66603
O5 C4 3.527(2) 45501
O5 C16 3.583(3) 45501
O8 C14 3.249(2) 45501
O8 C15 3.378(3) 45501
O8 C21 3.490(3) 54502
C2 O4 3.295(2) 66603
C4 O5 3.527(2) 65501
C4 C15 3.579(2) 76603
C14 O8 3.249(2) 65501
C15 O8 3.378(3) 65501
C15 C4 3.579(2) 76603
C16 O2 3.393(2) 56504
C16 O5 3.583(3) 65501
C20 O2 3.577(2) 45501
C21 O8 3.490(3) 55502
O1 H6 3.083 56404
O2 H6 2.896 56404
O2 H30 2.974 65502
O2 H31 3.292 65502
O2 H201 2.658 65501
O2 H161 3.415 56404
O2 H163 2.619 56404
O3 H17 3.018 66603
O3 H151 3.188 76603
O3 H241 2.878 64502
O4 H2 2.385 66603
O4 H12 3.558 66603
O4 H241 3.562 56504
O5 H4 2.624 45501
O5 H142 2.886 45501
O5 H231 3.104 56504
O5 H153 3.044 66603
O5 H162 2.798 45501
O6 H142 3.355 45501
O6 H27 3.374 56504
O6 H291 3.246 56504
O8 H141 2.931 45501
O8 H142 3.045 45501
O8 H152 2.779 45501
O8 H211 3.364 54502
O8 H212 2.941 54502
C1 H6 3.509 56404
C1 H30 3.594 65502
C2 H30 3.567 65502
C3 H30 3.153 65502
C4 H30 3.143 65502
C4 H151 3.261 76603
C4 H152 3.373 76603
C4 H153 3.520 76603
C4 H292 3.305 65502
C5 H152 3.390 76603
C5 H292 2.835 65502
C6 H12 3.520 66603
C6 H26 3.301 56504
C6 H31 3.038 66603
C6 H11 3.568 66603
C6 H292 2.909 65502
C7 H12 3.064 66603
C7 H26 3.059 56504
C7 H31 3.504 66603
C7 H11 3.440 66603
C7 H292 3.424 65502
C8 H11 3.472 66603
C9 H2 3.482 66603
C12 H243 3.288 64502
C13 H30 3.523 65502
C13 H201 3.466 65501
C13 H163 3.398 56404
C13 H241 3.568 64502
C14 H163 3.315 56404
C14 H241 3.494 64502
C15 H4 3.215 76603
C15 H17 3.598 65501
C15 H17 3.560 66603
C15 H151 3.555 76603
C15 H161 3.232 76603
C15 H213 3.520 64502
C16 H141 3.432 56504
C16 H232 3.501 66504
C16 H152 3.405 76603
C16 H153 3.510 76603
C16 H292 3.277 65502
C17 H2 3.093 66603
C17 H142 3.525 45501
C17 H231 3.414 56504
C17 H151 3.135 45501
C17 H241 3.323 56504
C18 H142 3.287 45501
C18 H27 3.003 56504
C19 H142 2.873 45501
C19 H27 3.429 56504
C19 H231 3.524 56504
C20 H30 3.465 55502
C20 H291 3.466 56504
C21 H141 3.561 65502
C21 H202 3.528 57603
C21 H152 3.474 65502
C21 H161 3.563 46404
C21 H291 3.129 56504
C22 H152 3.504 45501
C24 H7 3.427 56404
C24 H12 3.235 65502
C24 H17 3.529 56404
C24 H293 3.479 56504
C25 H212 3.567 54502
C25 H243 3.430 64502
C26 H7 3.453 56404
C26 H293 3.352 66503
C27 H18 3.504 56404
C27 H293 3.417 66503
C29 H211 3.423 56404
C29 H242 3.344 56404
C30 H1 3.368 64502
C30 H201 3.216 54502
C30 H212 3.119 54502
C31 H1 3.391 64502
C31 H6 3.529 66603
C31 H212 3.048 54502
C31 H243 3.281 64502
H1 C30 3.368 65502
H1 C31 3.391 65502
H1 H6 3.049 56404
H1 H30 2.837 65502
H1 H31 2.881 65502
H2 O4 2.385 66603
H2 C9 3.482 66603
H2 C17 3.093 66603
H2 H17 2.891 66603
H2 H241 3.079 64502
H4 O5 2.624 65501
H4 C15 3.215 76603
H4 H30 3.289 65502
H4 H201 3.140 65501
H4 H151 2.890 76603
H4 H152 3.256 76603
H4 H153 2.971 76603
H6 O1 3.083 56504
H6 O2 2.896 56504
H6 C1 3.509 56504
H6 C31 3.529 66603
H6 H1 3.049 56504
H6 H26 3.035 56504
H6 H31 2.552 66603
H6 H292 3.173 65502
H7 C24 3.427 56504
H7 C26 3.453 56504
H7 H12 2.833 66603
H7 H26 2.565 56504
H7 H27 3.481 56504
H7 H31 3.411 66603
H7 H231 3.477 56504
H7 H241 3.392 56504
H7 H243 2.807 56504
H12 O4 3.558 66603
H12 C6 3.520 66603
H12 C7 3.064 66603
H12 C24 3.235 64502
H12 H7 2.833 66603
H12 H241 3.122 64502
H12 H243 2.569 64502
H141 O8 2.931 65501
H141 C16 3.432 56404
H141 C21 3.561 64502
H141 H162 3.545 56404
H141 H163 2.616 56404
H141 H211 3.374 64502
H141 H213 3.052 64502
H141 H241 3.384 64502
H142 O5 2.886 65501
H142 O6 3.355 65501
H142 O8 3.045 65501
H142 C17 3.525 65501
H142 C18 3.287 65501
H142 C19 2.873 65501
H142 H17 3.338 65501
H142 H201 3.311 65501
H142 H163 3.336 56404
H26 C6 3.301 56404
H26 C7 3.059 56404
H26 H6 3.035 56404
H26 H7 2.565 56404
H26 H292 3.499 66503
H27 O6 3.374 56404
H27 C18 3.003 56404
H27 C19 3.429 56404
H27 H7 3.481 56404
H27 H18 2.586 56404
H30 O2 2.974 64502
H30 C1 3.594 64502
H30 C2 3.567 64502
H30 C3 3.153 64502
H30 C4 3.143 64502
H30 C13 3.523 64502
H30 C20 3.465 54502
H30 H1 2.837 64502
H30 H4 3.289 64502
H30 H201 2.752 54502
H30 H202 3.496 54502
H30 H212 3.296 54502
H31 O2 3.292 64502
H31 C6 3.038 66603
H31 C7 3.504 66603
H31 H1 2.881 64502
H31 H6 2.552 66603
H31 H7 3.411 66603
H31 H212 3.185 54502
H31 H243 3.002 64502
H11 C6 3.568 66603
H11 C7 3.440 66603
H11 C8 3.472 66603
H11 H151 3.397 45501
H11 H152 2.956 45501
H17 O3 3.018 66603
H17 C15 3.598 45501
H17 C15 3.560 66603
H17 C24 3.529 56504
H17 H2 2.891 66603
H17 H142 3.338 45501
H17 H231 3.034 56504
H17 H151 2.729 45501
H17 H153 2.751 66603
H17 H241 2.748 56504
H18 C27 3.504 56504
H18 H27 2.586 56504
H201 O2 2.658 45501
H201 C13 3.466 45501
H201 C30 3.216 55502
H201 H4 3.140 45501
H201 H142 3.311 45501
H201 H30 2.752 55502
H202 C21 3.528 57603
H202 H30 3.496 55502
H202 H202 2.878 57603
H202 H162 3.436 45501
H202 H211 2.795 57603
H202 H291 3.217 55502
H202 H291 3.389 56504
H231 O5 3.104 56404
H231 C17 3.414 56404
H231 C19 3.524 56404
H231 H7 3.477 56404
H231 H17 3.034 56404
H231 H153 3.476 65502
H231 H161 3.557 46404
H231 H162 3.419 46404
H232 C16 3.501 46404
H232 H153 3.592 65502
H232 H161 2.911 46404
H232 H162 3.365 46404
H151 O3 3.188 76603
H151 C4 3.261 76603
H151 C15 3.555 76603
H151 C17 3.135 65501
H151 H4 2.890 76603
H151 H11 3.397 65501
H151 H17 2.729 65501
H151 H151 3.102 76603
H151 H153 3.348 76603
H152 O8 2.779 65501
H152 C4 3.373 76603
H152 C5 3.390 76603
H152 C16 3.405 76603
H152 C21 3.474 64502
H152 C22 3.504 65501
H152 H4 3.256 76603
H152 H11 2.956 65501
H152 H161 2.699 76603
H152 H212 3.235 64502
H152 H213 2.905 64502
H153 O5 3.044 66603
H153 C4 3.520 76603
H153 C16 3.510 76603
H153 H4 2.971 76603
H153 H17 2.751 66603
H153 H231 3.476 64502
H153 H232 3.592 64502
H153 H151 3.348 76603
H153 H161 2.912 76603
H153 H162 3.468 76603
H153 H213 3.549 64502
H153 H241 2.936 64502
H161 O2 3.415 56504
H161 C15 3.232 76603
H161 C21 3.563 66504
H161 H231 3.557 66504
H161 H232 2.911 66504
H161 H152 2.699 76603
H161 H153 2.912 76603
H161 H212 3.424 66504
H161 H213 2.940 66504
H162 O5 2.798 65501
H162 H141 3.545 56504
H162 H202 3.436 65501
H162 H231 3.419 66504
H162 H232 3.365 66504
H162 H153 3.468 76603
H162 H211 3.333 67603
H162 H291 3.261 65502
H162 H292 3.250 65502
H163 O2 2.619 56504
H163 C13 3.398 56504
H163 C14 3.315 56504
H163 H141 2.616 56504
H163 H142 3.336 56504
H163 H291 3.384 65502
H163 H292 3.133 65502
H211 O8 3.364 55502
H211 C29 3.423 56504
H211 H141 3.374 65502
H211 H202 2.795 57603
H211 H162 3.333 67603
H211 H291 2.465 56504
H212 O8 2.941 55502
H212 C25 3.567 55502
H212 C30 3.119 55502
H212 C31 3.048 55502
H212 H30 3.296 55502
H212 H31 3.185 55502
H212 H152 3.235 65502
H212 H161 3.424 46404
H213 C15 3.520 65502
H213 H141 3.052 65502
H213 H152 2.905 65502
H213 H153 3.549 65502
H213 H161 2.940 46404
H213 H291 3.181 56504
H291 O6 3.246 56404
H291 C20 3.466 56404
H291 C21 3.129 56404
H291 H202 3.217 54502
H291 H202 3.389 56404
H291 H162 3.261 64502
H291 H163 3.384 64502
H291 H211 2.465 56404
H291 H213 3.181 56404
H291 H242 3.221 56404
H292 C4 3.305 64502
H292 C5 2.835 64502
H292 C6 2.909 64502
H292 C7 3.424 64502
H292 C16 3.277 64502
H292 H6 3.173 64502
H292 H26 3.499 66503
H292 H162 3.250 64502
H292 H163 3.133 64502
H293 C24 3.479 56404
H293 C26 3.352 66503
H293 C27 3.417 66503
H293 H242 2.625 56404
H293 H243 3.572 56404
H242 C29 3.344 56504
H242 H291 3.221 56504
H242 H293 2.625 56504
H241 O3 2.878 65502
H241 O4 3.562 56404
H241 C13 3.568 65502
H241 C14 3.494 65502
H241 C17 3.323 56404
H241 H2 3.079 65502
H241 H7 3.392 56404
H241 H12 3.122 65502
H241 H141 3.384 65502
H241 H17 2.748 56404
H241 H153 2.936 65502
H243 C12 3.288 65502
H243 C25 3.430 65502
H243 C31 3.281 65502
H243 H7 2.807 56404
H243 H12 2.569 65502
H243 H31 3.002 65502
H243 H293 3.572 56504

loop_
_geom_torsion_atom_site_label_1
_geom_torsion_atom_site_label_2
_geom_torsion_atom_site_label_3
_geom_torsion_atom_site_label_4
_geom_torsion
C1 O1 C12 C11 29.70(17)
C1 O1 C12 C25 157.45(14)
C12 O1 C1 C2 106.24(15)
C12 O1 C1 C10 -12.02(17)
C13 O3 C14 C15 172.71(17)
C14 O3 C13 O2 -0.6(2)
C14 O3 C13 C2 178.66(14)
C9 O4 C17 C18 1.6(2)
C17 O4 C9 C8 108.40(18)
C17 O4 C9 C10 -77.7(2)
C19 O6 C20 C21 -172.3(2)
C20 O6 C19 O5 0.2(3)
C20 O6 C19 C18 179.08(18)
C22 O7 C23 C24 172.3(2)
C23 O7 C22 O8 -0.4(3)
C23 O7 C22 C11 179.93(14)
O1 C1 C2 C3 -173.90(13)
O1 C1 C2 C13 60.95(18)
O1 C1 C10 C9 160.13(15)
O1 C1 C10 C11 -11.14(18)
C2 C1 C10 C9 39.6(2)
C2 C1 C10 C11 -131.63(15)
C10 C1 C2 C3 -57.38(18)
C10 C1 C2 C13 177.47(14)
C1 C2 C3 C4 -141.74(16)
C1 C2 C3 C8 40.7(2)
C1 C2 C13 O2 42.9(2)
C1 C2 C13 O3 -136.30(15)
C3 C2 C13 O2 -79.7(2)
C3 C2 C13 O3 101.02(16)
C13 C2 C3 C4 -17.8(2)
C13 C2 C3 C8 164.58(15)
C2 C3 C4 C5 -177.63(16)
C2 C3 C8 C7 177.43(15)
C2 C3 C8 C9 -2.3(2)
C4 C3 C8 C7 -0.3(2)
C4 C3 C8 C9 179.98(12)
C8 C3 C4 C5 -0.1(2)
C3 C4 C5 C6 0.4(2)
C3 C4 C5 C16 -178.37(18)
C4 C5 C6 C7 -0.3(2)
C16 C5 C6 C7 178.4(2)
C5 C6 C7 C8 -0.1(2)
C6 C7 C8 C3 0.3(2)
C6 C7 C8 C9 -180.0(2)
C3 C8 C9 O4 153.71(15)
C3 C8 C9 C10 -20.1(2)
C7 C8 C9 O4 -26.0(2)
C7 C8 C9 C10 160.14(18)
O4 C9 C10 C1 -173.63(15)
O4 C9 C10 C11 -4.9(3)
C8 C9 C10 C1 -0.2(2)
C8 C9 C10 C11 168.55(17)
C1 C10 C11 C12 27.26(17)
C1 C10 C11 C22 -94.34(19)
C9 C10 C11 C12 -142.4(2)
C9 C10 C11 C22 96.1(2)
C10 C11 C12 O1 -34.05(17)
C10 C11 C12 C25 -155.15(16)
C10 C11 C22 O7 33.4(2)
C10 C11 C22 O8 -146.2(2)
C12 C11 C22 O7 -80.6(2)
C12 C11 C22 O8 99.8(2)
C22 C11 C12 O1 89.09(17)
C22 C11 C12 C25 -32.0(2)
O1 C12 C25 C26 -32.9(2)
O1 C12 C25 C31 145.43(19)
C11 C12 C25 C26 86.4(2)
C11 C12 C25 C31 -95.2(2)
O4 C17 C18 C19 -179.18(18)
C17 C18 C19 O5 6.1(3)
C17 C18 C19 O6 -172.80(18)
C12 C25 C26 C27 177.4(2)
C12 C25 C31 C30 -177.7(2)
C26 C25 C31 C30 0.7(3)
C31 C25 C26 C27 -1.0(3)
C25 C26 C27 C28 -0.3(3)
C26 C27 C28 C29 -178.5(2)
C26 C27 C28 C30 1.8(3)
C27 C28 C30 C31 -2.1(3)
C29 C28 C30 C31 178.2(2)
C28 C30 C31 C25 0.9(3)
